data_4061525
_journal_name_full Organometallics
_journal_paper_doi 10.1021/om050302f
_journal_year 2005
_chemical_formula_sum 'C54 H88 Hf Li N3 O4 Si2'
_chemical_formula_weight 542.44
_chemical_name_common 'Hf amide'
_space_group_IT_number 15
_symmetry_cell_setting monoclinic
_symmetry_space_group_name_Hall '-C 2yc'
_symmetry_space_group_name_H-M 'C 1 2/c 1'
_cell_angle_alpha 90.00
_cell_angle_beta 119.699(3)
_cell_angle_gamma 90.00
_cell_formula_units_Z 8
_cell_length_a 21.139(4)
_cell_length_b 17.466(3)
_cell_length_c 17.762(3)
_cell_measurement_temperature 173(2)
_cell_volume 5696.8(17)
_diffrn_ambient_temperature 173(2)
_exptl_crystal_density_diffrn 1.265
_cod_depositor_comments
;
The following automatic conversions were performed:
'_symmetry_cell_setting' value 'Monoclinic' changed to 'monoclinic'
according to '/home/saulius/struct/CIF-dictionaries/cif_core.dic'
dictionary named 'cif_core.dic' version 2.4.1 from 2010-06-29.

Automatic conversion script
Id: cif_fix_enum 1527 2010-12-29 10:47:43Z saulius 
;
_cod_original_sg_symbol_H-M 'C 2/c'
_cod_original_formula_sum 'C54 H88 Hf1 Li1 N3 O4 Si2'
_cod_database_code 4061525

loop_
_symmetry_equiv_pos_as_xyz
'x, y, z'
'-x, y, -z+1/2'
'x+1/2, y+1/2, z'
'-x+1/2, y+1/2, -z+1/2'
'-x, -y, -z'
'x, -y, z-1/2'
'-x+1/2, -y+1/2, -z'
'x+1/2, -y+1/2, z-1/2'

loop_
_atom_site_label
_atom_site_type_symbol
_atom_site_fract_x
_atom_site_fract_y
_atom_site_fract_z
_atom_site_U_iso_or_equiv
_atom_site_adp_type
_atom_site_occupancy
_atom_site_symmetry_multiplicity
_atom_site_calc_flag
_atom_site_refinement_flags
_atom_site_disorder_assembly
_atom_site_disorder_group
C1 C 0.4794(3) 0.5323(3) 0.6746(3) 0.0396(10) Uani 1 1 d . . .
H1A H 0.5217 0.5030 0.6822 0.059 Uiso 1 1 calc R . .
H1B H 0.4618 0.5650 0.6233 0.059 Uiso 1 1 calc R . .
H1C H 0.4406 0.4970 0.6670 0.059 Uiso 1 1 calc R . .
C2 C 0.4442(3) 0.7308(3) 0.5550(3) 0.0449(12) Uani 1 1 d . . .
H2A H 0.3921 0.7283 0.5127 0.067 Uiso 1 1 calc R . .
H2B H 0.4658 0.6798 0.5621 0.067 Uiso 1 1 calc R . .
H2C H 0.4681 0.7664 0.5343 0.067 Uiso 1 1 calc R . .
C3 C 0.4314(3) 0.8364(3) 0.6320(4) 0.0444(12) Uani 1 1 d . . .
H3A H 0.4601 0.8688 0.6151 0.067 Uiso 1 1 calc R . .
H3B H 0.4391 0.8527 0.6887 0.067 Uiso 1 1 calc R . .
H3C H 0.3796 0.8410 0.5888 0.067 Uiso 1 1 calc R . .
C4 C 0.71337(19) 0.6363(2) 0.8358(2) 0.0227(7) Uani 1 1 d . . .
C5 C 0.6930(2) 0.5517(2) 0.8118(3) 0.0292(8) Uani 1 1 d . . .
H5A H 0.6944 0.5397 0.7588 0.044 Uiso 1 1 calc R . .
H5B H 0.6439 0.5424 0.8023 0.044 Uiso 1 1 calc R . .
H5C H 0.7279 0.5190 0.8592 0.044 Uiso 1 1 calc R . .
C6 C 0.7173(2) 0.6498(3) 0.9231(3) 0.0312(9) Uani 1 1 d . . .
H6A H 0.7557 0.6177 0.9674 0.047 Uiso 1 1 calc R . .
H6B H 0.6704 0.6365 0.9185 0.047 Uiso 1 1 calc R . .
H6C H 0.7282 0.7038 0.9393 0.047 Uiso 1 1 calc R . .
C7 C 0.7884(2) 0.6491(3) 0.8442(3) 0.0312(9) Uani 1 1 d . . .
H7A H 0.8018 0.7032 0.8568 0.047 Uiso 1 1 calc R . .
H7B H 0.7865 0.6349 0.7898 0.047 Uiso 1 1 calc R . .
H7C H 0.8246 0.6175 0.8915 0.047 Uiso 1 1 calc R . .
C8 C 0.64015(19) 0.6715(2) 0.6448(2) 0.0248(7) Uani 1 1 d . . .
C9 C 0.6076(2) 0.6031(3) 0.6012(3) 0.0349(9) Uani 1 1 d . . .
H9 H 0.5798 0.5742 0.6198 0.042 Uiso 1 1 calc R . .
C10 C 0.6144(3) 0.5761(3) 0.5324(3) 0.0432(11) Uani 1 1 d . . .
H10 H 0.5937 0.5282 0.5069 0.052 Uiso 1 1 calc R . .
C11 C 0.6511(3) 0.6186(4) 0.5009(3) 0.0494(14) Uani 1 1 d . . .
H11 H 0.6548 0.6010 0.4526 0.059 Uiso 1 1 calc R . .
C12 C 0.6820(3) 0.6864(4) 0.5403(4) 0.0523(15) Uani 1 1 d . . .
H12 H 0.7079 0.7157 0.5195 0.063 Uiso 1 1 calc R . .
C13 C 0.6762(2) 0.7133(3) 0.6100(3) 0.0360(10) Uani 1 1 d . . .
H13 H 0.6972 0.7613 0.6349 0.043 Uiso 1 1 calc R . .
C14 C 0.6700(2) 0.8039(2) 0.7652(3) 0.0262(8) Uani 1 1 d . . .
C15 C 0.6317(3) 0.8574(3) 0.6991(3) 0.0383(10) Uani 1 1 d . . .
H15 H 0.5934 0.8398 0.6450 0.046 Uiso 1 1 calc R . .
C16 C 0.6478(4) 0.9359(3) 0.7099(4) 0.0530(14) Uani 1 1 d . . .
H16 H 0.6204 0.9704 0.6637 0.064 Uiso 1 1 calc R . .
C17 C 0.7037(3) 0.9631(3) 0.7878(4) 0.0478(13) Uani 1 1 d . . .
H17 H 0.7150 1.0161 0.7951 0.057 Uiso 1 1 calc R . .
C18 C 0.7427(3) 0.9125(3) 0.8547(4) 0.0423(11) Uani 1 1 d . . .
H18 H 0.7808 0.9308 0.9086 0.051 Uiso 1 1 calc R . .
C19 C 0.7262(2) 0.8349(2) 0.8434(3) 0.0313(9) Uani 1 1 d . . .
H19 H 0.7539 0.8011 0.8904 0.038 Uiso 1 1 calc R . .
C20 C 0.8641(3) 0.7754(3) 0.7174(4) 0.0454(11) Uani 1 1 d . . .
H20A H 0.8325 0.7359 0.7218 0.054 Uiso 1 1 calc R . .
H20B H 0.8539 0.7776 0.6567 0.054 Uiso 1 1 calc R . .
C21 C 0.8510(3) 0.8525(3) 0.7459(4) 0.0499(13) Uani 1 1 d . . .
H21A H 0.8594 0.8946 0.7146 0.060 Uiso 1 1 calc R . .
H21B H 0.8007 0.8564 0.7360 0.060 Uiso 1 1 calc R . .
C22 C 0.9051(3) 0.8545(3) 0.8397(4) 0.0503(13) Uani 1 1 d . . .
H22A H 0.9179 0.9078 0.8608 0.060 Uiso 1 1 calc R . .
H22B H 0.8867 0.8277 0.8741 0.060 Uiso 1 1 calc R . .
C23 C 0.9679(3) 0.8141(4) 0.8439(5) 0.0629(17) Uani 1 1 d . . .
H23A H 1.0001 0.8507 0.8362 0.075 Uiso 1 1 calc R . .
H23B H 0.9965 0.7885 0.9007 0.075 Uiso 1 1 calc R . .
C24 C 0.8870(7) 0.5866(8) 0.6348(10) 0.167(7) Uani 1 1 d . . .
H24A H 0.9026 0.5487 0.6822 0.200 Uiso 1 1 calc R . .
H24B H 0.8484 0.6188 0.6347 0.200 Uiso 1 1 calc R . .
C25 C 0.8588(7) 0.5481(8) 0.5554(9) 0.144(5) Uani 1 1 d . . .
H25A H 0.8141 0.5735 0.5104 0.173 Uiso 1 1 calc R . .
H25B H 0.8472 0.4942 0.5611 0.173 Uiso 1 1 calc R . .
C26 C 0.9151(11) 0.5522(7) 0.5351(8) 0.175(8) Uani 1 1 d . . .
H26A H 0.8950 0.5564 0.4717 0.210 Uiso 1 1 calc R . .
H26B H 0.9466 0.5062 0.5563 0.210 Uiso 1 1 calc R . .
C27 C 0.9559(10) 0.6208(8) 0.5791(9) 0.179(8) Uani 1 1 d . . .
H27A H 1.0083 0.6139 0.5990 0.215 Uiso 1 1 calc R . .
H27B H 0.9379 0.6655 0.5397 0.215 Uiso 1 1 calc R . .
Hf1 Hf 0.5000 0.697102(12) 0.7500 0.02233(9) Uani 1 2 d S . .
Li1 Li 1.0000 0.6931(6) 0.7500 0.042(3) Uani 1 2 d S . .
N1 N 0.5000 0.5792(3) 0.7500 0.0275(10) Uani 1 2 d S . .
N2 N 0.45413(18) 0.7569(2) 0.6369(2) 0.0295(7) Uani 1 1 d . . .
O1 O 0.93946(17) 0.7584(2) 0.7752(2) 0.0445(8) Uani 1 1 d . . .
O2 O 0.9452(2) 0.6319(2) 0.6497(3) 0.0611(11) Uani 1 1 d . . .
Si1 Si 0.63635(5) 0.70008(6) 0.74729(7) 0.0198(2) Uani 1 1 d . . .

loop_
_atom_site_aniso_label
_atom_site_aniso_U_11
_atom_site_aniso_U_22
_atom_site_aniso_U_33
_atom_site_aniso_U_23
_atom_site_aniso_U_13
_atom_site_aniso_U_12
C1 0.043(2) 0.032(2) 0.053(3) -0.011(2) 0.030(2) -0.0019(19)
C2 0.043(2) 0.064(3) 0.026(2) 0.010(2) 0.015(2) 0.005(2)
C3 0.042(2) 0.048(3) 0.050(3) 0.026(2) 0.027(2) 0.017(2)
C4 0.0222(16) 0.0228(18) 0.0212(17) -0.0010(14) 0.0092(14) 0.0010(13)
C5 0.0307(19) 0.0214(18) 0.032(2) 0.0006(15) 0.0131(17) 0.0026(14)
C6 0.036(2) 0.033(2) 0.0203(19) 0.0019(15) 0.0109(16) 0.0027(16)
C7 0.0219(17) 0.035(2) 0.033(2) -0.0044(17) 0.0110(16) 0.0002(15)
C8 0.0209(16) 0.036(2) 0.0177(17) 0.0031(15) 0.0097(14) 0.0044(15)
C9 0.037(2) 0.042(2) 0.027(2) -0.0028(18) 0.0172(18) -0.0003(18)
C10 0.044(2) 0.050(3) 0.025(2) -0.0103(19) 0.0094(19) 0.003(2)
C11 0.042(2) 0.087(4) 0.023(2) -0.009(2) 0.019(2) 0.009(3)
C12 0.041(3) 0.094(5) 0.032(3) -0.005(3) 0.025(2) -0.010(3)
C13 0.029(2) 0.054(3) 0.028(2) -0.0039(19) 0.0166(18) -0.0063(18)
C14 0.0300(18) 0.0261(19) 0.032(2) 0.0010(15) 0.0227(17) -0.0014(14)
C15 0.043(2) 0.035(2) 0.041(3) 0.0093(19) 0.024(2) 0.0081(19)
C16 0.080(4) 0.032(2) 0.067(4) 0.021(2) 0.051(3) 0.014(2)
C17 0.074(3) 0.027(2) 0.071(4) -0.005(2) 0.058(3) -0.010(2)
C18 0.055(3) 0.034(2) 0.055(3) -0.012(2) 0.040(3) -0.013(2)
C19 0.035(2) 0.026(2) 0.038(2) -0.0041(17) 0.0225(19) -0.0062(16)
C20 0.036(2) 0.049(3) 0.048(3) 0.003(2) 0.018(2) 0.005(2)
C21 0.052(3) 0.044(3) 0.063(4) 0.006(3) 0.036(3) 0.008(2)
C22 0.062(3) 0.042(3) 0.067(4) -0.012(2) 0.047(3) -0.011(2)
C23 0.045(3) 0.064(4) 0.066(4) -0.019(3) 0.018(3) -0.008(3)
C24 0.160(10) 0.168(11) 0.232(15) -0.144(11) 0.143(11) -0.129(10)
C25 0.115(8) 0.147(11) 0.128(10) -0.078(9) 0.029(8) -0.048(8)
C26 0.37(2) 0.092(8) 0.099(8) -0.047(6) 0.143(13) -0.066(12)
C27 0.31(2) 0.152(11) 0.171(13) -0.099(10) 0.196(15) -0.117(13)
Hf1 0.02360(12) 0.02314(13) 0.01895(12) 0.000 0.00956(9) 0.000
Li1 0.039(6) 0.036(6) 0.045(7) 0.000 0.016(5) 0.000
N1 0.029(2) 0.019(2) 0.037(3) 0.000 0.018(2) 0.000
N2 0.0237(15) 0.042(2) 0.0212(16) 0.0110(14) 0.0098(13) 0.0047(14)
O1 0.0296(15) 0.045(2) 0.053(2) -0.0113(16) 0.0159(15) 0.0011(13)
O2 0.068(3) 0.063(3) 0.060(3) -0.026(2) 0.037(2) -0.025(2)
Si1 0.0195(4) 0.0233(5) 0.0178(5) 0.0002(4) 0.0102(4) -0.0003(3)

loop_
_geom_bond_atom_site_label_1
_geom_bond_atom_site_label_2
_geom_bond_distance
_geom_bond_site_symmetry_2
_geom_bond_publ_flag
C1 N1 1.441(5) . ?
C2 N2 1.439(6) . ?
C3 N2 1.457(7) . ?
C4 C7 1.533(5) . ?
C4 C6 1.529(6) . ?
C4 C5 1.539(5) . ?
C4 Si1 1.957(4) . ?
C8 C13 1.400(6) . ?
C8 C9 1.404(6) . ?
C8 Si1 1.928(4) . ?
C9 C10 1.382(6) . ?
C10 C11 1.377(8) . ?
C11 C12 1.366(8) . ?
C12 C13 1.385(7) . ?
C14 C15 1.401(6) . ?
C14 C19 1.413(6) . ?
C14 Si1 1.917(4) . ?
C15 C16 1.403(7) . ?
C16 C17 1.383(9) . ?
C17 C18 1.379(8) . ?
C18 C19 1.390(6) . ?
C20 O1 1.436(6) . ?
C20 C21 1.511(8) . ?
C21 C22 1.483(8) . ?
C22 C23 1.474(8) . ?
C23 O1 1.439(7) . ?
C24 C25 1.401(14) . ?
C24 O2 1.373(9) . ?
C25 C26 1.408(18) . ?
C26 C27 1.459(15) . ?
C27 O2 1.394(11) . ?
Hf1 N2 2.033(3) 2_656 ?
Hf1 N2 2.033(3) . ?
Hf1 N1 2.060(5) . ?
Hf1 Si1 2.9069(11) 2_656 ?
Hf1 Si1 2.9069(11) . ?
Li1 O2 1.901(7) . ?
Li1 O2 1.901(7) 2_756 ?
Li1 O1 1.925(7) . ?
Li1 O1 1.925(7) 2_756 ?
N1 C1 1.441(5) 2_656 ?
